data_7240678
loop_
_publ_author_name
'Bai, Tianwen'
'Shen, Bo'
'Cai, Da'
'Luo, Yifan'
'Zhou, Peng'
'Xia, Jingya'
'Zheng, Botuo'
'Zhang, Ke'
'Xie, Rongze'
'Ni, Xufeng'
'Xu, Maosheng'
'Ling, Jun'
'Sun, Jihong'

_publ_section_title
;
 Understanding ring-closing and racemization to prepare \a-amino acid NCA
 and NTA monomers: a DFT study.
;
_journal_issue 26
_journal_name_full 'Physical chemistry chemical physics : PCCP'
_journal_page_first 14868
_journal_page_last 14874
_journal_paper_doi 10.1039/d0cp01174f
_journal_volume 22
_journal_year 2020
_chemical_absolute_configuration ad
_chemical_formula_moiety 'C10 H9 N O2 S'
_chemical_formula_sum 'C10 H9 N O2 S'
_chemical_formula_weight 207.24
_chemical_name_systematic DL-Phe-NTA
_space_group_crystal_system orthorhombic
_space_group_IT_number 19
_space_group_name_Hall 'P 2ac 2ab'
_space_group_name_H-M_alt 'P 21 21 21'
_atom_sites_solution_hydrogens geom
_atom_sites_solution_primary dual
_audit_creation_date 2018-12-11
_audit_creation_method
;
Olex2 1.2
(compiled 2018.05.29 svn.r3508 for OlexSys, GUI svn.r5506)
;
_audit_update_record
;
2020-01-21 deposited with the CCDC.	2020-06-09 downloaded from the CCDC.
;
_cell_angle_alpha 90
_cell_angle_beta 90
_cell_angle_gamma 90
_cell_formula_units_Z 8
_cell_length_a 5.2044(2)
_cell_length_b 14.8960(7)
_cell_length_c 25.4784(10)
_cell_measurement_reflns_used 6425
_cell_measurement_temperature 293(2)
_cell_measurement_theta_max 26.33
_cell_measurement_theta_min 2.73
_cell_volume 1975.21(14)
_computing_cell_refinement 'SAINT V8.38A (?, 2016)'
_computing_data_reduction 'SAINT V8.38A (?, 2016)'
_computing_molecular_graphics 'Olex2 (Dolomanov et al., 2009)'
_computing_publication_material 'Olex2 (Dolomanov et al., 2009)'
_computing_structure_refinement 'ShelXL (Sheldrick, 2015)'
_computing_structure_solution 'ShelXT (Sheldrick, 2015)'
_diffrn_ambient_temperature 293.15
_diffrn_measured_fraction_theta_full 0.999
_diffrn_measured_fraction_theta_max 0.999
_diffrn_measurement_device_type 'Bruker APEX-II CCD'
_diffrn_measurement_method '\f and \w scans'
_diffrn_radiation_type MoK\a
_diffrn_radiation_wavelength 0.71073
_diffrn_reflns_av_R_equivalents 0.0373
_diffrn_reflns_av_unetI/netI 0.0329
_diffrn_reflns_Laue_measured_fraction_full 0.999
_diffrn_reflns_Laue_measured_fraction_max 0.999
_diffrn_reflns_limit_h_max 6
_diffrn_reflns_limit_h_min -6
_diffrn_reflns_limit_k_max 18
_diffrn_reflns_limit_k_min -18
_diffrn_reflns_limit_l_max 32
_diffrn_reflns_limit_l_min -31
_diffrn_reflns_number 14300
_diffrn_reflns_point_group_measured_fraction_full 0.998
_diffrn_reflns_point_group_measured_fraction_max 0.998
_diffrn_reflns_theta_full 25.242
_diffrn_reflns_theta_max 26.751
_diffrn_reflns_theta_min 2.735
_diffrn_standards_number 0
_exptl_absorpt_coefficient_mu 0.299
_exptl_absorpt_correction_T_max 0.7454
_exptl_absorpt_correction_T_min 0.6531
_exptl_absorpt_correction_type multi-scan
_exptl_absorpt_process_details
;
SADABS-2016/2 (Bruker,2016/2) was used for absorption correction.
wR2(int) was 0.1085 before and 0.0494 after correction.
The Ratio of minimum to maximum transmission is 0.8762.
The \l/2 correction factor is Not present.
;
_exptl_crystal_colour colourless
_exptl_crystal_colour_primary colourless
_exptl_crystal_density_diffrn 1.394
_exptl_crystal_description needle
_exptl_crystal_F_000 864
_exptl_crystal_size_max 0.62
_exptl_crystal_size_mid 0.142
_exptl_crystal_size_min 0.078
_refine_diff_density_max 0.167
_refine_diff_density_min -0.129
_refine_diff_density_rms 0.031
_refine_ls_abs_structure_details
;
 Flack x determined using 1364 quotients [(I+)-(I-)]/[(I+)+(I-)]
 (Parsons, Flack and Wagner, Acta Cryst. B69 (2013) 249-259).
;
_refine_ls_abs_structure_Flack 0.05(3)
_refine_ls_extinction_method none
_refine_ls_goodness_of_fit_ref 1.030
_refine_ls_hydrogen_treatment constr
_refine_ls_matrix_type full
_refine_ls_number_parameters 253
_refine_ls_number_reflns 4192
_refine_ls_number_restraints 0
_refine_ls_restrained_S_all 1.030
_refine_ls_R_factor_all 0.0375
_refine_ls_R_factor_gt 0.0315
_refine_ls_shift/su_max 0.000
_refine_ls_shift/su_mean 0.000
_refine_ls_structure_factor_coef Fsqd
_refine_ls_weighting_details 'w=1/[\s^2^(Fo^2^)+(0.0346P)^2^+0.1673P] where P=(Fo^2^+2Fc^2^)/3'
_refine_ls_weighting_scheme calc
_refine_ls_wR_factor_gt 0.0721
_refine_ls_wR_factor_ref 0.0750
_reflns_Friedel_coverage 0.708
_reflns_Friedel_fraction_full 0.997
_reflns_Friedel_fraction_max 0.997
_reflns_number_gt 3737
_reflns_number_total 4192
_reflns_threshold_expression 'I > 2\s(I)'
_cod_data_source_file d0cp01174f2.cif
_cod_data_source_block 181211_phenta_0m
_cod_depositor_comments 'Adding full bibliography for 7240678.cif.'
_cod_database_code 7240678
_shelx_shelxl_version_number 2016/6
_shelx_space_group_comment
;
The symmetry employed for this shelxl refinement is uniquely defined
by the following loop, which should always be used as a source of
symmetry information in preference to the above space-group names.
They are only intended as comments.
;
_shelx_estimated_absorpt_t_max 0.977
_shelx_estimated_absorpt_t_min 0.837
_olex2_refinement_description
;
1. Fixed Uiso
 At 1.2 times of:
  All C(H) groups, All C(H,H) groups, All N(H) groups
2.a Ternary CH refined with riding coordinates:
 C8(H8), C18(H18)
2.b Secondary CH2 refined with riding coordinates:
 C7(H7A,H7B), C17(H17A,H17B)
2.c Aromatic/amide H refined with riding coordinates:
 N1(H1), C1(H1A), C2(H2), C3(H3), C4(H4), C5(H5), N2(H2A), C11(H11), C12(H12),
 C13(H13), C14(H14), C15(H15)
;
_olex2_submission_special_instructions 'No special instructions were received'

loop_
_space_group_symop_operation_xyz
'x, y, z'
'-x+1/2, -y, z+1/2'
'-x, y+1/2, -z+1/2'
'x+1/2, -y+1/2, -z'

loop_
_atom_site_label
_atom_site_type_symbol
_atom_site_fract_x
_atom_site_fract_y
_atom_site_fract_z
_atom_site_U_iso_or_equiv
_atom_site_adp_type
_atom_site_occupancy
_atom_site_site_symmetry_order
_atom_site_calc_flag
_atom_site_refinement_flags_posn
_atom_site_refinement_flags_adp
_atom_site_refinement_flags_occupancy
_atom_site_disorder_assembly
_atom_site_disorder_group
S1 S -0.30466(13) 0.77909(4) 0.28020(3) 0.05557(17) Uani 1 1 d . . . . .
O1 O -0.4520(4) 0.80954(14) 0.37748(8) 0.0717(5) Uani 1 1 d . . . . .
O2 O 0.0539(4) 0.68407(12) 0.23272(7) 0.0593(4) Uani 1 1 d . . . . .
N1 N 0.0597(4) 0.68559(13) 0.32232(7) 0.0480(4) Uani 1 1 d . . . . .
H1 H 0.191739 0.651264 0.325337 0.058 Uiso 1 1 calc R . . . .
C1 C 0.1382(7) 0.6329(2) 0.48397(11) 0.0694(8) Uani 1 1 d . . . . .
H1A H 0.056300 0.682105 0.498951 0.083 Uiso 1 1 calc R . . . .
C2 C 0.3368(8) 0.5920(2) 0.51034(13) 0.0849(10) Uani 1 1 d . . . . .
H2 H 0.388251 0.613900 0.542868 0.102 Uiso 1 1 calc R . . . .
C3 C 0.4586(7) 0.5198(3) 0.48921(16) 0.0872(11) Uani 1 1 d . . . . .
H3 H 0.593806 0.492693 0.507040 0.105 Uiso 1 1 calc R . . . .
C4 C 0.3811(7) 0.4873(2) 0.44158(15) 0.0799(10) Uani 1 1 d . . . . .
H4 H 0.463356 0.437751 0.427060 0.096 Uiso 1 1 calc R . . . .
C5 C 0.1810(6) 0.52783(16) 0.41496(11) 0.0632(7) Uani 1 1 d . . . . .
H5 H 0.128389 0.504813 0.382778 0.076 Uiso 1 1 calc R . . . .
C6 C 0.0587(5) 0.60179(16) 0.43545(10) 0.0528(6) Uani 1 1 d . . . . .
C7 C -0.1588(5) 0.64709(17) 0.40654(10) 0.0589(6) Uani 1 1 d . . . . .
H7A H -0.275571 0.673386 0.431912 0.071 Uiso 1 1 calc R . . . .
H7B H -0.253365 0.602228 0.386832 0.071 Uiso 1 1 calc R . . . .
C8 C -0.0672(5) 0.72038(16) 0.36887(9) 0.0485(5) Uani 1 1 d . . . . .
H8 H 0.051272 0.760358 0.387504 0.058 Uiso 1 1 calc R . . . .
C9 C -0.2964(5) 0.77485(16) 0.34947(10) 0.0521(5) Uani 1 1 d . . . . .
C10 C -0.0291(4) 0.70705(14) 0.27510(10) 0.0445(5) Uani 1 1 d . . . . .
S2 S 0.82153(14) 0.45451(4) 0.24745(3) 0.05761(17) Uani 1 1 d . . . . .
O3 O 0.9610(4) 0.43858(13) 0.14808(8) 0.0705(5) Uani 1 1 d . . . . .
O4 O 0.4826(4) 0.54988(13) 0.30110(7) 0.0641(5) Uani 1 1 d . . . . .
N2 N 0.4741(4) 0.56215(13) 0.21191(7) 0.0470(4) Uani 1 1 d . . . . .
H2A H 0.348354 0.599578 0.211186 0.056 Uiso 1 1 calc R . . . .
C11 C 0.3529(5) 0.65234(16) 0.06463(10) 0.0534(6) Uani 1 1 d . . . . .
H11 H 0.392288 0.600222 0.046218 0.064 Uiso 1 1 calc R . . . .
C12 C 0.1624(6) 0.70802(18) 0.04600(11) 0.0618(7) Uani 1 1 d . . . . .
H12 H 0.076911 0.693689 0.015060 0.074 Uiso 1 1 calc R . . . .
C13 C 0.0984(6) 0.78452(18) 0.07291(12) 0.0660(7) Uani 1 1 d . . . . .
H13 H -0.029950 0.822281 0.060367 0.079 Uiso 1 1 calc R . . . .
C14 C 0.2249(7) 0.80462(18) 0.11823(12) 0.0754(9) Uani 1 1 d . . . . .
H14 H 0.180172 0.855811 0.137019 0.090 Uiso 1 1 calc R . . . .
C15 C 0.4193(6) 0.74956(17) 0.13654(10) 0.0638(7) Uani 1 1 d . . . . .
H15 H 0.506087 0.764883 0.167164 0.077 Uiso 1 1 calc R . . . .
C16 C 0.4867(5) 0.67197(15) 0.10993(9) 0.0467(5) Uani 1 1 d . . . . .
C17 C 0.6942(5) 0.61091(16) 0.12987(9) 0.0514(5) Uani 1 1 d . . . . .
H17A H 0.814270 0.645763 0.150684 0.062 Uiso 1 1 calc R . . . .
H17B H 0.787585 0.586447 0.100189 0.062 Uiso 1 1 calc R . . . .
C18 C 0.5918(4) 0.53328(15) 0.16331(9) 0.0441(5) Uani 1 1 d . . . . .
H18 H 0.465420 0.499418 0.142786 0.053 Uiso 1 1 calc R . . . .
C19 C 0.8112(5) 0.47107(15) 0.17839(9) 0.0489(5) Uani 1 1 d . . . . .
C20 C 0.5589(5) 0.53129(15) 0.25753(9) 0.0473(5) Uani 1 1 d . . . . .

loop_
_atom_site_aniso_label
_atom_site_aniso_U_11
_atom_site_aniso_U_22
_atom_site_aniso_U_33
_atom_site_aniso_U_23
_atom_site_aniso_U_13
_atom_site_aniso_U_12
S1 0.0480(3) 0.0581(3) 0.0606(4) -0.0027(3) -0.0089(3) 0.0085(3)
O1 0.0524(10) 0.0846(13) 0.0781(13) -0.0142(10) 0.0123(10) 0.0114(10)
O2 0.0572(10) 0.0730(11) 0.0479(9) -0.0016(8) 0.0000(8) 0.0095(9)
N1 0.0381(10) 0.0585(11) 0.0475(10) 0.0057(9) 0.0023(9) 0.0051(9)
C1 0.088(2) 0.0672(16) 0.0528(15) -0.0024(12) -0.0009(16) 0.0007(16)
C2 0.094(2) 0.097(2) 0.0641(18) 0.0138(17) -0.018(2) -0.013(2)
C3 0.070(2) 0.093(2) 0.099(3) 0.048(2) -0.003(2) -0.0020(19)
C4 0.083(2) 0.0551(16) 0.101(2) 0.0225(16) 0.029(2) 0.0071(15)
C5 0.0797(19) 0.0495(13) 0.0602(15) 0.0020(11) 0.0166(15) -0.0091(15)
C6 0.0577(14) 0.0533(13) 0.0473(13) 0.0053(11) 0.0093(13) -0.0090(12)
C7 0.0510(14) 0.0720(15) 0.0536(14) 0.0061(12) 0.0046(13) -0.0122(13)
C8 0.0395(11) 0.0575(13) 0.0485(13) -0.0031(10) 0.0005(10) -0.0058(11)
C9 0.0409(11) 0.0547(13) 0.0605(14) -0.0045(11) 0.0016(12) -0.0059(12)
C10 0.0371(11) 0.0449(11) 0.0514(13) 0.0003(10) -0.0005(10) -0.0045(9)
S2 0.0559(3) 0.0602(3) 0.0567(3) 0.0113(3) 0.0006(3) 0.0121(3)
O3 0.0651(12) 0.0784(12) 0.0679(12) -0.0037(10) 0.0115(11) 0.0244(11)
O4 0.0664(12) 0.0813(12) 0.0447(9) 0.0038(9) 0.0091(9) 0.0088(11)
N2 0.0428(10) 0.0521(10) 0.0462(10) 0.0055(8) 0.0065(9) 0.0074(9)
C11 0.0538(14) 0.0544(13) 0.0520(13) 0.0001(10) 0.0005(12) 0.0022(11)
C12 0.0563(15) 0.0697(17) 0.0593(15) 0.0067(12) -0.0091(14) -0.0024(15)
C13 0.0668(17) 0.0615(16) 0.0697(18) 0.0198(13) 0.0105(15) 0.0126(13)
C14 0.111(3) 0.0528(14) 0.0622(16) 0.0039(12) 0.0160(19) 0.0163(16)
C15 0.089(2) 0.0574(15) 0.0449(13) -0.0017(11) -0.0036(14) -0.0020(14)
C16 0.0478(13) 0.0517(12) 0.0407(11) 0.0077(10) 0.0059(10) -0.0054(10)
C17 0.0429(12) 0.0644(14) 0.0470(12) 0.0072(10) 0.0003(12) -0.0051(12)
C18 0.0381(11) 0.0497(12) 0.0446(11) -0.0013(9) 0.0022(10) -0.0004(9)
C19 0.0449(12) 0.0480(12) 0.0538(13) -0.0003(10) 0.0028(12) 0.0007(11)
C20 0.0439(12) 0.0488(12) 0.0491(13) 0.0049(10) 0.0053(11) -0.0018(10)

loop_
_atom_type_symbol
_atom_type_description
_atom_type_scat_dispersion_real
_atom_type_scat_dispersion_imag
_atom_type_scat_source
C C 0.0033 0.0016 'International Tables Vol C Tables 4.2.6.8 and 6.1.1.4'
H H 0.0000 0.0000 'International Tables Vol C Tables 4.2.6.8 and 6.1.1.4'
N N 0.0061 0.0033 'International Tables Vol C Tables 4.2.6.8 and 6.1.1.4'
O O 0.0106 0.0060 'International Tables Vol C Tables 4.2.6.8 and 6.1.1.4'
S S 0.1246 0.1234 'International Tables Vol C Tables 4.2.6.8 and 6.1.1.4'

loop_
_geom_angle_atom_site_label_1
_geom_angle_atom_site_label_2
_geom_angle_atom_site_label_3
_geom_angle
_geom_angle_site_symmetry_1
_geom_angle_site_symmetry_3
_geom_angle_publ_flag
C9 S1 C10 91.80(12) . . ?
C8 N1 H1 120.1 . . ?
C10 N1 H1 120.1 . . ?
C10 N1 C8 119.7(2) . . ?
C2 C1 H1A 119.6 . . ?
C2 C1 C6 120.9(3) . . ?
C6 C1 H1A 119.6 . . ?
C1 C2 H2 119.8 . . ?
C3 C2 C1 120.5(3) . . ?
C3 C2 H2 119.8 . . ?
C2 C3 H3 120.2 . . ?
C2 C3 C4 119.6(3) . . ?
C4 C3 H3 120.2 . . ?
C3 C4 H4 119.9 . . ?
C3 C4 C5 120.2(3) . . ?
C5 C4 H4 119.9 . . ?
C4 C5 H5 119.6 . . ?
C6 C5 C4 120.8(3) . . ?
C6 C5 H5 119.6 . . ?
C1 C6 C7 120.7(3) . . ?
C5 C6 C1 118.0(3) . . ?
C5 C6 C7 121.3(2) . . ?
C6 C7 H7A 109.0 . . ?
C6 C7 H7B 109.0 . . ?
C6 C7 C8 113.1(2) . . ?
H7A C7 H7B 107.8 . . ?
C8 C7 H7A 109.0 . . ?
C8 C7 H7B 109.0 . . ?
N1 C8 C7 113.5(2) . . ?
N1 C8 H8 109.0 . . ?
N1 C8 C9 106.30(19) . . ?
C7 C8 H8 109.0 . . ?
C9 C8 C7 109.9(2) . . ?
C9 C8 H8 109.0 . . ?
O1 C9 S1 124.3(2) . . ?
O1 C9 C8 124.5(2) . . ?
C8 C9 S1 111.23(17) . . ?
O2 C10 S1 121.17(18) . . ?
O2 C10 N1 128.0(2) . . ?
N1 C10 S1 110.86(17) . . ?
C19 S2 C20 91.73(12) . . ?
C18 N2 H2A 119.8 . . ?
C20 N2 H2A 119.8 . . ?
C20 N2 C18 120.44(19) . . ?
C12 C11 H11 119.2 . . ?
C12 C11 C16 121.6(2) . . ?
C16 C11 H11 119.2 . . ?
C11 C12 H12 119.9 . . ?
C13 C12 C11 120.2(3) . . ?
C13 C12 H12 119.9 . . ?
C12 C13 H13 120.4 . . ?
C14 C13 C12 119.3(3) . . ?
C14 C13 H13 120.4 . . ?
C13 C14 H14 119.7 . . ?
C13 C14 C15 120.6(3) . . ?
C15 C14 H14 119.7 . . ?
C14 C15 H15 119.5 . . ?
C14 C15 C16 121.0(3) . . ?
C16 C15 H15 119.5 . . ?
C11 C16 C15 117.3(2) . . ?
C11 C16 C17 121.2(2) . . ?
C15 C16 C17 121.5(2) . . ?
C16 C17 H17A 108.9 . . ?
C16 C17 H17B 108.9 . . ?
C16 C17 C18 113.3(2) . . ?
H17A C17 H17B 107.7 . . ?
C18 C17 H17A 108.9 . . ?
C18 C17 H17B 108.9 . . ?
N2 C18 C17 113.50(19) . . ?
N2 C18 H18 109.0 . . ?
N2 C18 C19 106.43(19) . . ?
C17 C18 H18 109.0 . . ?
C19 C18 C17 109.84(19) . . ?
C19 C18 H18 109.0 . . ?
O3 C19 S2 124.2(2) . . ?
O3 C19 C18 124.8(2) . . ?
C18 C19 S2 110.95(17) . . ?
O4 C20 S2 121.65(19) . . ?
O4 C20 N2 128.0(2) . . ?
N2 C20 S2 110.34(17) . . ?

loop_
_geom_bond_atom_site_label_1
_geom_bond_atom_site_label_2
_geom_bond_distance
_geom_bond_site_symmetry_2
_geom_bond_publ_flag
S1 C9 1.767(3) . ?
S1 C10 1.796(2) . ?
O1 C9 1.197(3) . ?
O2 C10 1.212(3) . ?
N1 H1 0.8600 . ?
N1 C8 1.453(3) . ?
N1 C10 1.328(3) . ?
C1 H1A 0.9300 . ?
C1 C2 1.375(5) . ?
C1 C6 1.384(4) . ?
C2 H2 0.9300 . ?
C2 C3 1.359(5) . ?
C3 H3 0.9300 . ?
C3 C4 1.367(5) . ?
C4 H4 0.9300 . ?
C4 C5 1.382(4) . ?
C5 H5 0.9300 . ?
C5 C6 1.375(4) . ?
C6 C7 1.510(4) . ?
C7 H7A 0.9700 . ?
C7 H7B 0.9700 . ?
C7 C8 1.530(3) . ?
C8 H8 0.9800 . ?
C8 C9 1.525(3) . ?
S2 C19 1.778(2) . ?
S2 C20 1.801(2) . ?
O3 C19 1.199(3) . ?
O4 C20 1.211(3) . ?
N2 H2A 0.8600 . ?
N2 C18 1.447(3) . ?
N2 C20 1.326(3) . ?
C11 H11 0.9300 . ?
C11 C12 1.377(4) . ?
C11 C16 1.379(3) . ?
C12 H12 0.9300 . ?
C12 C13 1.371(4) . ?
C13 H13 0.9300 . ?
C13 C14 1.362(4) . ?
C14 H14 0.9300 . ?
C14 C15 1.384(4) . ?
C15 H15 0.9300 . ?
C15 C16 1.385(4) . ?
C16 C17 1.501(3) . ?
C17 H17A 0.9700 . ?
C17 H17B 0.9700 . ?
C17 C18 1.532(3) . ?
C18 H18 0.9800 . ?
C18 C19 1.520(3) . ?
